data_7209273
loop_
_publ_author_name
'Wang, Ping'
'Fan, Rui-Qing'
'Liu, Xin-Rong'
'Wang, Li-Yuan'
'Yang, Yu-Lin'
'Cao, Wen-Wu'
'Yang, Bin'
'Hasi, WuLiJi'
'Su, Qing'
'Mu, Ying'

_publ_section_title
;
 Two-/three-dimensional open lanthanide--organic frameworks containing
 rigid/flexible dicarboxylate ligands: synthesis, crystal structure and
 photoluminescent properties
;
_journal_issue 10
_journal_name_full CrystEngComm
_journal_page_first 1931
_journal_paper_doi 10.1039/c3ce26684b
_journal_volume 15
_journal_year 2013
_chemical_formula_sum 'C6 H15 Eu O13'
_chemical_formula_weight 447.14
_chemical_name_systematic
;
?
;
_space_group_IT_number 14
_symmetry_cell_setting monoclinic
_symmetry_space_group_name_Hall '-P 2yn'
_symmetry_space_group_name_H-M 'P 1 21/n 1'
_atom_sites_solution_hydrogens geom
_atom_sites_solution_primary direct
_atom_sites_solution_secondary difmap
_audit_creation_method SHELXL-97
_cell_angle_alpha 90.00
_cell_angle_beta 99.24(3)
_cell_angle_gamma 90.00
_cell_formula_units_Z 4
_cell_length_a 9.6661(19)
_cell_length_b 11.737(2)
_cell_length_c 12.315(3)
_cell_measurement_reflns_used 13151
_cell_measurement_temperature 293(2)
_cell_measurement_theta_max 27.47
_cell_measurement_theta_min 3.04
_cell_volume 1379.0(5)
_computing_cell_refinement 'Bruker SMART'
_computing_data_collection 'Bruker SMART'
_computing_data_reduction 'Bruker SAINT'
_computing_molecular_graphics SHELXP-97
_computing_publication_material SHELXTL
_computing_structure_refinement 'SHELXL-97 (Sheldrick, 1997)'
_computing_structure_solution 'SHELXS-97 (Sheldrick, 1997)'
_diffrn_ambient_temperature 293(2)
_diffrn_measured_fraction_theta_full 0.995
_diffrn_measured_fraction_theta_max 0.995
_diffrn_measurement_device_type 'Bruker Smart APEX CCD area detector'
_diffrn_measurement_method 'phi and omega scans'
_diffrn_radiation_monochromator graphite
_diffrn_radiation_source 'fine-focus sealed tube'
_diffrn_radiation_type MoK\a
_diffrn_radiation_wavelength 0.71073
_diffrn_reflns_av_R_equivalents 0.0257
_diffrn_reflns_av_sigmaI/netI 0.0227
_diffrn_reflns_limit_h_max 12
_diffrn_reflns_limit_h_min -12
_diffrn_reflns_limit_k_max 15
_diffrn_reflns_limit_k_min -15
_diffrn_reflns_limit_l_max 15
_diffrn_reflns_limit_l_min -15
_diffrn_reflns_number 13151
_diffrn_reflns_theta_full 27.47
_diffrn_reflns_theta_max 27.47
_diffrn_reflns_theta_min 3.04
_diffrn_standards_decay_% 0
_diffrn_standards_interval_count 0
_diffrn_standards_interval_time 0
_diffrn_standards_number 0
_exptl_absorpt_coefficient_mu 4.612
_exptl_absorpt_correction_T_max 0.6556
_exptl_absorpt_correction_T_min 0.3690
_exptl_absorpt_correction_type multi-scan
_exptl_crystal_colour colorless
_exptl_crystal_density_diffrn 2.154
_exptl_crystal_density_method 'not measured'
_exptl_crystal_description needle
_exptl_crystal_F_000 872
_exptl_crystal_size_max 0.27
_exptl_crystal_size_mid 0.11
_exptl_crystal_size_min 0.10
_refine_diff_density_max 0.917
_refine_diff_density_min -0.784
_refine_diff_density_rms 0.174
_refine_ls_extinction_method none
_refine_ls_goodness_of_fit_ref 0.993
_refine_ls_hydrogen_treatment mixed
_refine_ls_matrix_type full
_refine_ls_number_parameters 181
_refine_ls_number_reflns 3144
_refine_ls_number_restraints 0
_refine_ls_restrained_S_all 0.993
_refine_ls_R_factor_all 0.0289
_refine_ls_R_factor_gt 0.0245
_refine_ls_shift/su_max 0.023
_refine_ls_shift/su_mean 0.002
_refine_ls_structure_factor_coef Fsqd
_refine_ls_weighting_details 'calc w=1/[\s^2^(Fo^2^)+(0.0460P)^2^+6.9431P] where P=(Fo^2^+2Fc^2^)/3'
_refine_ls_weighting_scheme calc
_refine_ls_wR_factor_gt 0.0773
_refine_ls_wR_factor_ref 0.0796
_reflns_number_gt 2852
_reflns_number_total 3144
_reflns_threshold_expression >2sigma(I)
_cod_data_source_file c3ce26684b.txt
_cod_data_source_block 5
_cod_depositor_comments
;
The following automatic conversions were performed:

'_symmetry_cell_setting' value 'Monoclinic' changed to 'monoclinic'
according to /home/saulius/struct/CIF-dictionaries/cif_core.dic
dictionary named 'cif_core.dic' version 2.4.2 from 2011-04-26.

Automatic conversion script
Id: cif_fix_values 1891 2012-01-12 08:04:46Z andrius 
;
_cod_original_cell_volume 1379.1(5)
_cod_original_sg_symbol_H-M 'P2(1)/n '
_cod_database_code 7209273

loop_
_symmetry_equiv_pos_as_xyz
'x, y, z'
'-x+1/2, y+1/2, -z+1/2'
'-x, -y, -z'
'x-1/2, -y-1/2, z-1/2'

loop_
_atom_site_label
_atom_site_type_symbol
_atom_site_fract_x
_atom_site_fract_y
_atom_site_fract_z
_atom_site_U_iso_or_equiv
_atom_site_adp_type
_atom_site_occupancy
_atom_site_symmetry_multiplicity
_atom_site_calc_flag
_atom_site_refinement_flags
Eu1 Eu 0.21385(2) 0.984423(16) 0.330927(16) 0.01416(9) Uani 1 1 d .
O1 O 0.3159(4) 1.1049(3) 0.2000(3) 0.0257(7) Uani 1 1 d .
O2 O 0.1403(4) 0.7845(3) 0.3442(3) 0.0247(7) Uani 1 1 d .
O3 O 0.1345(3) 1.1803(3) 0.3278(3) 0.0208(6) Uani 1 1 d .
O4 O 0.3077(3) 0.8590(3) 0.2056(3) 0.0215(6) Uani 1 1 d .
O5 O -0.0341(4) 0.9860(3) 0.3572(3) 0.0226(7) Uani 1 1 d .
O6 O 0.1817(4) 0.9874(3) 0.5223(3) 0.0256(7) Uani 1 1 d .
O7 O 0.3984(3) 1.1091(3) 0.4329(3) 0.0303(8) Uani 1 1 d .
O8 O 0.4160(3) 0.8820(3) 0.4338(3) 0.0257(7) Uani 1 1 d .
O9 O 0.0480(4) 0.9769(3) 0.1543(3) 0.0308(8) Uani 1 1 d .
H9A H -0.0296 1.0069 0.1629 0.046 Uiso 1 1 d R
H9B H 0.0823 1.0133 0.1052 0.046 Uiso 1 1 d R
H9C H 0.0345 0.9079 0.1344 0.046 Uiso 1 1 d R
O10 O -0.1969(10) 0.7540(9) 0.1669(8) 0.136(3) Uani 1 1 d .
H10A H -0.1300 0.7556 0.1336 0.204 Uiso 1 1 calc R
C1 C 0.3010(4) 1.2100(4) 0.2054(4) 0.0190(8) Uani 1 1 d .
C2 C 0.1998(4) 1.2539(3) 0.2828(3) 0.0161(8) Uani 1 1 d .
C3 C -0.0629(5) 0.9996(3) 0.4529(4) 0.0181(8) Uani 1 1 d .
C4 C 0.4950(4) 1.0654(4) 0.4999(3) 0.0191(8) Uani 1 1 d .
C5 C -0.3500(8) 0.8778(9) 0.2546(6) 0.071(3) Uani 1 1 d .
H5A H -0.3669 0.9561 0.2707 0.107 Uiso 1 1 calc R
H5B H -0.3291 0.8357 0.3221 0.107 Uiso 1 1 calc R
H5C H -0.4320 0.8464 0.2104 0.107 Uiso 1 1 calc R
C6 C -0.2328(5) 0.8707(4) 0.1954(4) 0.0275(10) Uani 1 1 d .
H6A H -0.1515 0.9050 0.2398 0.033 Uiso 1 1 calc R
H6B H -0.2544 0.9148 0.1282 0.033 Uiso 1 1 calc R
OW1 O 0.4151(7) 0.7824(4) -0.0316(4) 0.0660(15) Uani 1 1 d .
HW1A H 0.5033 0.7733 -0.0161 0.099 Uiso 1 1 d R
HW1B H 0.3757 0.7181 -0.0455 0.099 Uiso 1 1 d R
OW2 O 0.0838(6) 0.8412(4) -0.0322(4) 0.0555(12) Uani 1 1 d .
HW2A H -0.0042 0.8485 -0.0517 0.083 Uiso 1 1 d R
HW2B H 0.1264 0.8785 -0.0760 0.083 Uiso 1 1 d R
OW3 O 0.3261(8) 1.0067(5) -0.0076(5) 0.0715(18) Uani 1 1 d .
HW3A H 0.3771 1.0434 0.0433 0.107 Uiso 1 1 d R
HW3B H 0.3652 0.9436 -0.0180 0.107 Uiso 1 1 d R

loop_
_atom_site_aniso_label
_atom_site_aniso_U_11
_atom_site_aniso_U_22
_atom_site_aniso_U_33
_atom_site_aniso_U_23
_atom_site_aniso_U_13
_atom_site_aniso_U_12
Eu1 0.01691(12) 0.01054(12) 0.01567(12) -0.00015(6) 0.00455(8) -0.00008(7)
O1 0.0367(18) 0.0136(15) 0.0313(17) 0.0001(13) 0.0190(15) 0.0027(13)
O2 0.0309(17) 0.0165(15) 0.0306(17) -0.0036(12) 0.0168(14) -0.0013(13)
O3 0.0215(15) 0.0168(15) 0.0265(16) 0.0025(12) 0.0114(13) 0.0014(12)
O4 0.0272(16) 0.0135(15) 0.0262(15) -0.0006(12) 0.0118(13) -0.0008(12)
O5 0.0240(16) 0.0297(18) 0.0149(14) -0.0042(12) 0.0058(13) -0.0026(12)
O6 0.0216(16) 0.0359(19) 0.0206(16) -0.0004(13) 0.0074(13) 0.0026(13)
O7 0.0250(17) 0.0175(16) 0.044(2) 0.0065(14) -0.0070(15) -0.0015(13)
O8 0.0263(16) 0.0188(16) 0.0310(17) -0.0045(13) 0.0014(14) 0.0021(12)
O9 0.037(2) 0.034(2) 0.0216(17) -0.0010(14) 0.0045(15) 0.0021(15)
O10 0.141(8) 0.102(7) 0.162(9) -0.029(6) 0.019(7) 0.008(6)
C1 0.023(2) 0.016(2) 0.0188(19) 0.0006(15) 0.0048(17) 0.0014(16)
C2 0.0155(18) 0.0155(19) 0.0176(19) 0.0015(15) 0.0033(15) 0.0011(15)
C3 0.023(2) 0.0110(18) 0.021(2) 0.0015(14) 0.0059(18) 0.0000(15)
C4 0.0152(18) 0.021(2) 0.021(2) 0.0021(16) 0.0032(16) 0.0014(15)
C5 0.048(4) 0.117(8) 0.052(4) -0.021(4) 0.021(3) -0.026(4)
C6 0.025(2) 0.036(3) 0.021(2) -0.0065(19) 0.0034(18) -0.0110(19)
OW1 0.095(4) 0.044(3) 0.068(3) 0.008(2) 0.041(3) 0.013(3)
OW2 0.082(3) 0.034(2) 0.052(3) 0.0077(19) 0.015(2) 0.001(2)
OW3 0.108(5) 0.068(4) 0.040(3) 0.007(2) 0.018(3) 0.035(3)

loop_
_atom_type_symbol
_atom_type_description
_atom_type_scat_dispersion_real
_atom_type_scat_dispersion_imag
_atom_type_scat_source
C C 0.0033 0.0016 'International Tables Vol C Tables 4.2.6.8 and 6.1.1.4'
H H 0.0000 0.0000 'International Tables Vol C Tables 4.2.6.8 and 6.1.1.4'
O O 0.0106 0.0060 'International Tables Vol C Tables 4.2.6.8 and 6.1.1.4'
Eu Eu -0.1578 3.6682 'International Tables Vol C Tables 4.2.6.8 and 6.1.1.4'

loop_
_geom_angle_atom_site_label_1
_geom_angle_atom_site_label_2
_geom_angle_atom_site_label_3
_geom_angle
_geom_angle_site_symmetry_1
_geom_angle_site_symmetry_3
O4 Eu1 O3 136.02(10) . .
O4 Eu1 O6 138.59(11) . .
O3 Eu1 O6 84.97(11) . .
O4 Eu1 O8 71.50(11) . .
O3 Eu1 O8 133.97(11) . .
O6 Eu1 O8 73.87(11) . .
O4 Eu1 O2 66.66(10) . .
O3 Eu1 O2 144.15(11) . .
O6 Eu1 O2 82.29(11) . .
O8 Eu1 O2 73.43(11) . .
O4 Eu1 O1 72.58(11) . .
O3 Eu1 O1 66.70(10) . .
O6 Eu1 O1 138.92(11) . .
O8 Eu1 O1 104.38(12) . .
O2 Eu1 O1 137.65(10) . .
O4 Eu1 O5 124.13(11) . .
O3 Eu1 O5 71.53(10) . .
O6 Eu1 O5 66.06(11) . .
O8 Eu1 O5 129.97(11) . .
O2 Eu1 O5 72.67(11) . .
O1 Eu1 O5 125.45(11) . .
O4 Eu1 O7 111.67(12) . .
O3 Eu1 O7 69.46(11) . .
O6 Eu1 O7 72.21(12) . .
O8 Eu1 O7 65.31(11) . .
O2 Eu1 O7 135.90(11) . .
O1 Eu1 O7 70.29(12) . .
O5 Eu1 O7 124.19(11) . .
O4 Eu1 O9 71.01(12) . .
O3 Eu1 O9 82.06(11) . .
O6 Eu1 O9 133.22(12) . .
O8 Eu1 O9 141.12(11) . .
O2 Eu1 O9 82.64(12) . .
O1 Eu1 O9 73.63(12) . .
O5 Eu1 O9 67.19(12) . .
O7 Eu1 O9 140.52(12) . .
O4 Eu1 C2 119.42(10) . .
O3 Eu1 C2 19.92(10) . .
O6 Eu1 C2 99.01(11) . .
O8 Eu1 C2 125.52(11) . .
O2 Eu1 C2 160.75(11) . .
O1 Eu1 C2 47.59(10) . .
O5 Eu1 C2 90.19(10) . .
O7 Eu1 C2 61.30(11) . .
O9 Eu1 C2 82.63(11) . .
O4 Eu1 C2 19.62(10) . 2_545
O3 Eu1 C2 153.48(10) . 2_545
O6 Eu1 C2 121.17(11) . 2_545
O8 Eu1 C2 64.78(10) . 2_545
O2 Eu1 C2 47.65(10) . 2_545
O1 Eu1 C2 92.19(10) . 2_545
O5 Eu1 C2 112.87(10) . 2_545
O7 Eu1 C2 119.97(11) . 2_545
O9 Eu1 C2 76.42(11) . 2_545
C2 Eu1 C2 138.83(3) . 2_545
O4 Eu1 C3 145.69(10) . 3_576
O3 Eu1 C3 76.99(10) . 3_576
O6 Eu1 C3 19.32(12) . 3_576
O8 Eu1 C3 91.73(11) . 3_576
O2 Eu1 C3 80.09(10) . 3_576
O1 Eu1 C3 141.64(10) . 3_576
O5 Eu1 C3 46.94(11) . 3_576
O7 Eu1 C3 86.11(12) . 3_576
O9 Eu1 C3 114.12(12) . 3_576
C2 Eu1 C3 94.76(10) . 3_576
C2 Eu1 C3 126.08(10) 2_545 3_576
C1 O1 Eu1 118.1(3) . .
C1 O2 Eu1 118.3(3) 2_545 .
C2 O3 Eu1 118.8(3) . .
C2 O4 Eu1 119.8(3) 2_545 .
C3 O5 Eu1 119.2(3) . .
C3 O6 Eu1 120.5(3) 3_576 .
C4 O7 Eu1 119.4(3) . .
C4 O8 Eu1 120.0(3) 3_676 .
Eu1 O9 H9A 109.5 . .
Eu1 O9 H9B 109.5 . .
H9A O9 H9B 109.5 . .
Eu1 O9 H9C 109.4 . .
H9A O9 H9C 109.5 . .
H9B O9 H9C 109.5 . .
C6 O10 H10A 109.5 . .
O1 C1 O2 126.9(4) . 2
O1 C1 C2 116.7(4) . .
O2 C1 C2 116.4(4) 2 .
O1 C1 Eu1 42.1(2) . .
O2 C1 Eu1 166.9(3) 2 .
C2 C1 Eu1 75.0(2) . .
O1 C1 Eu1 167.7(3) . 2
O2 C1 Eu1 41.9(2) 2 2
C2 C1 Eu1 74.8(2) . 2
Eu1 C1 Eu1 149.84(14) . 2
O4 C2 O3 126.2(4) 2 .
O4 C2 C1 116.8(4) 2 .
O3 C2 C1 116.9(4) . .
O4 C2 Eu1 162.6(3) 2 .
O3 C2 Eu1 41.3(2) . .
C1 C2 Eu1 77.0(2) . .
O4 C2 Eu1 40.6(2) 2 2
O3 C2 Eu1 163.4(3) . 2
C1 C2 Eu1 77.3(2) . 2
Eu1 C2 Eu1 154.24(14) . 2
O6 C3 O5 126.5(4) 3_576 .
O6 C3 C3 117.6(5) 3_576 3_576
O5 C3 C3 115.9(5) . 3_576
O6 C3 Eu1 40.2(2) 3_576 3_576
O5 C3 Eu1 165.8(3) . 3_576
C3 C3 Eu1 77.7(3) 3_576 3_576
O8 C4 O7 126.2(4) 3_676 .
O8 C4 C4 117.1(4) 3_676 3_676
O7 C4 C4 116.7(5) . 3_676
C6 C5 H5A 109.5 . .
C6 C5 H5B 109.5 . .
H5A C5 H5B 109.5 . .
C6 C5 H5C 109.5 . .
H5A C5 H5C 109.5 . .
H5B C5 H5C 109.5 . .
C5 C6 O10 114.1(7) . .
C5 C6 H6A 108.7 . .
O10 C6 H6A 108.7 . .
C5 C6 H6B 108.7 . .
O10 C6 H6B 108.7 . .
H6A C6 H6B 107.6 . .
HW1A OW1 HW1B 109.5 . .
HW2A OW2 HW2B 109.5 . .
HW3A OW3 HW3B 109.5 . .

loop_
_geom_bond_atom_site_label_1
_geom_bond_atom_site_label_2
_geom_bond_distance
_geom_bond_site_symmetry_2
Eu1 O4 2.413(3) .
Eu1 O3 2.422(3) .
Eu1 O6 2.426(3) .
Eu1 O8 2.464(3) .
Eu1 O2 2.465(3) .
Eu1 O1 2.467(3) .
Eu1 O5 2.469(3) .
Eu1 O7 2.486(3) .
Eu1 O9 2.488(4) .
Eu1 C2 3.217(4) .
Eu1 C2 3.218(4) 2_545
Eu1 C3 3.240(4) 3_576
O1 C1 1.245(5) .
O2 C1 1.253(5) 2_545
O3 C2 1.251(5) .
O4 C2 1.244(5) 2_545
O5 C3 1.264(6) .
O6 C3 1.244(6) 3_576
O7 C4 1.252(5) .
O8 C4 1.250(5) 3_676
O9 H9A 0.8500 .
O9 H9B 0.8500 .
O9 H9C 0.8500 .
O10 C6 1.469(11) .
O10 H10A 0.8200 .
C1 O2 1.253(5) 2
C1 C2 1.560(6) .
C1 Eu1 3.252(4) 2
C2 O4 1.244(5) 2
C2 Eu1 3.218(4) 2
C3 O6 1.244(6) 3_576
C3 C3 1.540(9) 3_576
C3 Eu1 3.240(4) 3_576
C4 O8 1.250(5) 3_676
C4 C4 1.538(9) 3_676
C5 C6 1.446(8) .
C5 H5A 0.9600 .
C5 H5B 0.9600 .
C5 H5C 0.9600 .
C6 H6A 0.9700 .
C6 H6B 0.9700 .
OW1 HW1A 0.8501 .
OW1 HW1B 0.8500 .
OW2 HW2A 0.8500 .
OW2 HW2B 0.8501 .
OW3 HW3A 0.8500 .
OW3 HW3B 0.8500 .
